data_4118045
loop_
_publ_author_name
'Chung-Yang (Dennis) Huang'
'Abigail G. Doyle'

_publ_section_title
;
 Nickel-Catalyzed Negishi Alkylations of Styrenyl Aziridines
;
_journal_name_full 'Journal of the American Chemical Society'
_journal_page_first 9541
_journal_page_last 9544
_journal_paper_doi 10.1021/ja3013825
_journal_volume 134
_journal_year 2012
_chemical_absolute_configuration ad
_chemical_formula_sum 'C19 H25 N O2 S'
_chemical_formula_weight 331.46
_chemical_name_systematic
;
 ?
;
_space_group_IT_number 4
_symmetry_cell_setting monoclinic
_symmetry_space_group_name_Hall 'P 2yb'
_symmetry_space_group_name_H-M 'P 1 21 1'
_atom_sites_solution_hydrogens geom
_atom_sites_solution_primary direct
_atom_sites_solution_secondary difmap
_audit_creation_method SHELXL-97
_cell_angle_alpha 90.000
_cell_angle_beta 109.371(5)
_cell_angle_gamma 90.000
_cell_formula_units_Z 2
_cell_length_a 10.938(5)
_cell_length_b 5.438(5)
_cell_length_c 16.031(5)
_cell_measurement_reflns_used 9990
_cell_measurement_temperature 100(2)
_cell_measurement_theta_max 66.23
_cell_measurement_theta_min 4.29
_cell_volume 899.6(10)
_computing_cell_refinement 'Bruker SAINT'
_computing_data_collection 'Bruker APEX2'
_computing_data_reduction 'Bruker SAINT'
_computing_molecular_graphics 'ORTEP3 (Farraguia, 1994)'
_computing_structure_refinement 'SHELXL-97 (Sheldrick, 2008)'
_computing_structure_solution 'SHELXS-97 (Sheldrick, 2008)'
_diffrn_ambient_temperature 100(2)
_diffrn_measured_fraction_theta_full 'ACTA 50'
_diffrn_measured_fraction_theta_max 0.967
_diffrn_measurement_device_type 'Bruker APEX II CCD'
_diffrn_measurement_method 'phi and omega scans'
_diffrn_radiation_monochromator graphite
_diffrn_radiation_source 'fine-focus sealed tube'
_diffrn_radiation_type CuK\a
_diffrn_radiation_wavelength 1.54184
_diffrn_reflns_av_R_equivalents 0.0268
_diffrn_reflns_av_sigmaI/netI 0.0235
_diffrn_reflns_limit_h_max 12
_diffrn_reflns_limit_h_min -12
_diffrn_reflns_limit_k_max 5
_diffrn_reflns_limit_k_min -6
_diffrn_reflns_limit_l_max 18
_diffrn_reflns_limit_l_min -18
_diffrn_reflns_number 14726
_diffrn_reflns_theta_full 'ACTA 50'
_diffrn_reflns_theta_max 66.29
_diffrn_reflns_theta_min 2.92
_exptl_absorpt_coefficient_mu 1.662
_exptl_absorpt_correction_T_max 0.7528
_exptl_absorpt_correction_T_min 0.5073
_exptl_absorpt_correction_type multi-scan
_exptl_absorpt_process_details 'SADABS V2008/1 (Bruker AXS)'
_exptl_crystal_colour colourless
_exptl_crystal_density_diffrn 1.224
_exptl_crystal_description rod
_exptl_crystal_F_000 356
_exptl_crystal_size_max 0.654
_exptl_crystal_size_mid 0.206
_exptl_crystal_size_min 0.152
_refine_diff_density_max 0.490
_refine_diff_density_min -0.366
_refine_diff_density_rms 0.041
_refine_ls_abs_structure_details 'Flack H D (1983), Acta Cryst. A39, 876-881'
_refine_ls_abs_structure_Flack 0.069(16)
_refine_ls_extinction_coef 0.0121(8)
_refine_ls_extinction_expression Fc^*^=kFc[1+0.001xFc^2^\l^3^/sin(2\q)]^-1/4^
_refine_ls_extinction_method SHELXL
_refine_ls_goodness_of_fit_ref 1.038
_refine_ls_hydrogen_treatment constr
_refine_ls_matrix_type full
_refine_ls_number_parameters 212
_refine_ls_number_reflns 2822
_refine_ls_number_restraints 1
_refine_ls_restrained_S_all 1.038
_refine_ls_R_factor_all 0.0295
_refine_ls_R_factor_gt 0.0294
_refine_ls_shift/su_max 0.000
_refine_ls_shift/su_mean 0.000
_refine_ls_structure_factor_coef Fsqd
_refine_ls_weighting_details 'calc w=1/[\s^2^(Fo^2^)+(0.0415P)^2^+0.4531P] where P=(Fo^2^+2Fc^2^)/3'
_refine_ls_weighting_scheme calc
_refine_ls_wR_factor_gt 0.0789
_refine_ls_wR_factor_ref 0.0789
_reflns_number_gt 2817
_reflns_number_total 2822
_reflns_threshold_expression >2\s(I)
_cod_data_source_file ja3013825_si_003.cif
_cod_data_source_block cyh2
_cod_database_code 4118045

loop_
_symmetry_equiv_pos_as_xyz
'x, y, z'
'-x, y+1/2, -z'

loop_
_atom_site_label
_atom_site_type_symbol
_atom_site_fract_x
_atom_site_fract_y
_atom_site_fract_z
_atom_site_U_iso_or_equiv
_atom_site_adp_type
_atom_site_occupancy
_atom_site_symmetry_multiplicity
_atom_site_calc_flag
_atom_site_refinement_flags
C1 C 0.79977(18) 0.3383(4) 0.16049(12) 0.0199(4) Uani 1 1 d .
H1A H 0.8734 0.4549 0.1752 0.024 Uiso 1 1 calc R
H1B H 0.8223 0.1936 0.1311 0.024 Uiso 1 1 calc R
C2 C 0.77659(19) 0.2566(4) 0.24560(13) 0.0226(5) Uani 1 1 d .
H2 H 0.7351 0.3961 0.2669 0.027 Uiso 1 1 calc R
C3 C 0.6840(2) 0.0357(5) 0.22781(15) 0.0317(6) Uani 1 1 d .
H3A H 0.6024 0.0827 0.1811 0.038 Uiso 1 1 calc R
H3B H 0.7231 -0.1000 0.2041 0.038 Uiso 1 1 calc R
C4 C 0.6506(2) -0.0618(5) 0.30678(15) 0.0334(5) Uani 1 1 d .
H4A H 0.6068 -0.2228 0.2909 0.040 Uiso 1 1 calc R
H4B H 0.7320 -0.0890 0.3566 0.040 Uiso 1 1 calc R
C5 C 0.5648(3) 0.1070(8) 0.3369(2) 0.0618(9) Uani 1 1 d .
H5A H 0.4854 0.1407 0.2862 0.074 Uiso 1 1 calc R
H5B H 0.6105 0.2653 0.3554 0.074 Uiso 1 1 calc R
C6 C 0.5251(3) 0.0052(8) 0.4140(2) 0.0679(10) Uani 1 1 d .
H6A H 0.4812 -0.1532 0.3969 0.102 Uiso 1 1 calc R
H6B H 0.4663 0.1215 0.4281 0.102 Uiso 1 1 calc R
H6C H 0.6026 -0.0175 0.4661 0.102 Uiso 1 1 calc R
C7 C 0.90695(19) 0.2041(4) 0.31569(12) 0.0200(4) Uani 1 1 d .
C8 C 0.9813(2) 0.0025(4) 0.30972(14) 0.0247(5) Uani 1 1 d .
H8 H 0.9488 -0.1101 0.2622 0.030 Uiso 1 1 calc R
C9 C 1.1027(2) -0.0371(4) 0.37228(15) 0.0295(5) Uani 1 1 d .
H9 H 1.1526 -0.1758 0.3672 0.035 Uiso 1 1 calc R
C10 C 1.15099(18) 0.1254(5) 0.44201(13) 0.0296(5) Uani 1 1 d .
H10 H 1.2340 0.0988 0.4848 0.036 Uiso 1 1 calc R
C11 C 1.0779(2) 0.3258(5) 0.44888(14) 0.0298(5) Uani 1 1 d .
H11 H 1.1104 0.4372 0.4968 0.036 Uiso 1 1 calc R
C12 C 0.9571(2) 0.3658(4) 0.38615(13) 0.0244(5) Uani 1 1 d .
H12 H 0.9078 0.5053 0.3913 0.029 Uiso 1 1 calc R
C13 C 0.73032(18) 0.4191(4) -0.05664(12) 0.0168(4) Uani 1 1 d .
C14 C 0.63350(19) 0.2577(4) -0.10405(13) 0.0216(5) Uani 1 1 d .
H14 H 0.5514 0.2583 -0.0958 0.026 Uiso 1 1 calc R
C15 C 0.65790(19) 0.0969(4) -0.16321(13) 0.0242(5) Uani 1 1 d .
H15 H 0.5917 -0.0133 -0.1955 0.029 Uiso 1 1 calc R
C16 C 0.77736(19) 0.0923(4) -0.17673(13) 0.0238(5) Uani 1 1 d .
C17 C 0.8005(2) -0.0849(5) -0.24206(15) 0.0336(5) Uani 1 1 d .
H17A H 0.8845 -0.0498 -0.2489 0.050 Uiso 1 1 calc R
H17B H 0.7317 -0.0667 -0.2993 0.050 Uiso 1 1 calc R
H17C H 0.8003 -0.2535 -0.2205 0.050 Uiso 1 1 calc R
C18 C 0.87283(19) 0.2523(4) -0.12777(14) 0.0259(5) Uani 1 1 d .
H18 H 0.9552 0.2501 -0.1355 0.031 Uiso 1 1 calc R
C19 C 0.85101(19) 0.4158(4) -0.06757(13) 0.0236(5) Uani 1 1 d .
H19 H 0.9177 0.5238 -0.0344 0.028 Uiso 1 1 calc R
N1 N 0.68269(15) 0.4578(3) 0.09983(10) 0.0182(4) Uani 1 1 d .
H1 H 0.6071 0.4408 0.1075 0.022 Uiso 1 1 calc R
O1 O 0.80546(12) 0.7814(3) 0.05369(9) 0.0204(3) Uani 1 1 d .
O2 O 0.57066(12) 0.7232(3) -0.02412(9) 0.0212(3) Uani 1 1 d .
S1 S 0.69661(4) 0.62124(9) 0.01868(3) 0.01680(14) Uani 1 1 d .

loop_
_atom_site_aniso_label
_atom_site_aniso_U_11
_atom_site_aniso_U_22
_atom_site_aniso_U_33
_atom_site_aniso_U_23
_atom_site_aniso_U_13
_atom_site_aniso_U_12
C1 0.0175(9) 0.0231(11) 0.0180(10) -0.0003(8) 0.0042(8) -0.0006(9)
C2 0.0192(10) 0.0314(12) 0.0170(10) 0.0015(9) 0.0057(8) 0.0041(9)
C3 0.0253(11) 0.0414(15) 0.0251(11) 0.0070(10) 0.0039(9) -0.0062(10)
C4 0.0263(11) 0.0404(15) 0.0317(12) 0.0063(11) 0.0070(9) -0.0004(10)
C5 0.0742(19) 0.069(2) 0.0566(17) 0.0235(18) 0.0411(16) 0.035(2)
C6 0.072(2) 0.079(3) 0.071(2) 0.0320(19) 0.0484(18) 0.0318(19)
C7 0.0200(9) 0.0253(11) 0.0149(9) 0.0023(8) 0.0061(8) -0.0023(8)
C8 0.0261(11) 0.0237(11) 0.0232(10) -0.0016(9) 0.0068(9) -0.0018(9)
C9 0.0260(11) 0.0280(14) 0.0358(13) 0.0080(10) 0.0121(10) 0.0034(10)
C10 0.0215(9) 0.0401(13) 0.0232(10) 0.0096(12) 0.0020(8) -0.0033(11)
C11 0.0318(11) 0.0353(13) 0.0180(10) -0.0012(10) 0.0025(9) -0.0073(11)
C12 0.0293(11) 0.0244(12) 0.0196(10) 0.0008(8) 0.0080(8) 0.0024(9)
C13 0.0161(9) 0.0193(10) 0.0142(9) 0.0013(8) 0.0040(7) 0.0029(8)
C14 0.0182(9) 0.0237(12) 0.0238(10) 0.0014(9) 0.0081(8) 0.0013(8)
C15 0.0242(9) 0.0250(12) 0.0224(10) -0.0050(10) 0.0062(8) -0.0030(10)
C16 0.0280(10) 0.0247(12) 0.0205(9) 0.0033(9) 0.0106(8) 0.0059(9)
C17 0.0396(12) 0.0336(14) 0.0329(12) -0.0050(11) 0.0192(10) 0.0044(11)
C18 0.0174(10) 0.0353(13) 0.0266(11) 0.0017(10) 0.0095(9) 0.0037(9)
C19 0.0174(9) 0.0319(12) 0.0204(10) 0.0002(9) 0.0048(8) -0.0014(9)
N1 0.0147(8) 0.0236(10) 0.0175(8) 0.0025(7) 0.0071(6) 0.0003(7)
O1 0.0180(7) 0.0198(8) 0.0229(7) -0.0014(6) 0.0061(6) -0.0023(6)
O2 0.0168(7) 0.0241(8) 0.0215(7) 0.0021(6) 0.0049(6) 0.0041(6)
S1 0.0150(2) 0.0185(2) 0.0169(2) 0.0007(2) 0.00523(17) 0.00044(18)

loop_
_atom_type_symbol
_atom_type_description
_atom_type_scat_dispersion_real
_atom_type_scat_dispersion_imag
_atom_type_scat_source
C C 0.0181 0.0091 'International Tables Vol C Tables 4.2.6.8 and 6.1.1.4'
H H 0.0000 0.0000 'International Tables Vol C Tables 4.2.6.8 and 6.1.1.4'
N N 0.0311 0.0180 'International Tables Vol C Tables 4.2.6.8 and 6.1.1.4'
O O 0.0492 0.0322 'International Tables Vol C Tables 4.2.6.8 and 6.1.1.4'
S S 0.3331 0.5567 'International Tables Vol C Tables 4.2.6.8 and 6.1.1.4'

loop_
_geom_angle_atom_site_label_1
_geom_angle_atom_site_label_2
_geom_angle_atom_site_label_3
_geom_angle
N1 C1 C2 110.50(15)
C7 C2 C1 108.69(16)
C7 C2 C3 112.90(19)
C1 C2 C3 110.77(17)
C4 C3 C2 116.3(2)
C5 C4 C3 113.7(2)
C4 C5 C6 114.2(3)
C8 C7 C12 118.23(19)
C8 C7 C2 121.65(19)
C12 C7 C2 120.06(19)
C7 C8 C9 121.0(2)
C10 C9 C8 120.1(2)
C11 C10 C9 119.55(19)
C10 C11 C12 120.3(2)
C11 C12 C7 120.9(2)
C19 C13 C14 120.43(19)
C19 C13 S1 121.26(16)
C14 C13 S1 118.30(14)
C15 C14 C13 119.31(18)
C14 C15 C16 121.6(2)
C18 C16 C15 118.03(19)
C18 C16 C17 121.82(19)
C15 C16 C17 120.1(2)
C16 C18 C19 121.62(18)
C13 C19 C18 119.03(19)
C1 N1 S1 118.49(12)
O1 S1 O2 119.70(10)
O1 S1 N1 107.80(9)
O2 S1 N1 105.37(8)
O1 S1 C13 108.24(9)
O2 S1 C13 107.48(9)
N1 S1 C13 107.72(11)

loop_
_geom_bond_atom_site_label_1
_geom_bond_atom_site_label_2
_geom_bond_distance
C1 N1 1.477(2)
C1 C2 1.534(3)
C2 C7 1.521(3)
C2 C3 1.535(3)
C3 C4 1.525(3)
C4 C5 1.502(4)
C5 C6 1.542(4)
C7 C8 1.387(3)
C7 C12 1.393(3)
C8 C9 1.390(3)
C9 C10 1.385(4)
C10 C11 1.378(4)
C11 C12 1.387(3)
C13 C19 1.388(3)
C13 C14 1.391(3)
C13 S1 1.760(2)
C14 C15 1.380(3)
C15 C16 1.394(3)
C16 C18 1.385(3)
C16 C17 1.505(3)
C18 C19 1.390(3)
N1 S1 1.6239(17)
O1 S1 1.4311(15)
O2 S1 1.4315(15)

loop_
_geom_torsion_atom_site_label_1
_geom_torsion_atom_site_label_2
_geom_torsion_atom_site_label_3
_geom_torsion_atom_site_label_4
_geom_torsion
N1 C1 C2 C7 -163.83(17)
N1 C1 C2 C3 71.6(2)
C7 C2 C3 C4 58.9(3)
C1 C2 C3 C4 -178.94(19)
C2 C3 C4 C5 70.7(3)
C3 C4 C5 C6 177.3(3)
C1 C2 C7 C8 -70.1(3)
C3 C2 C7 C8 53.2(3)
C1 C2 C7 C12 107.1(2)
C3 C2 C7 C12 -129.6(2)
C12 C7 C8 C9 -0.1(3)
C2 C7 C8 C9 177.20(19)
C7 C8 C9 C10 0.2(3)
C8 C9 C10 C11 0.1(3)
C9 C10 C11 C12 -0.4(3)
C10 C11 C12 C7 0.5(3)
C8 C7 C12 C11 -0.2(3)
C2 C7 C12 C11 -177.57(19)
C19 C13 C14 C15 -1.1(3)
S1 C13 C14 C15 -179.76(16)
C13 C14 C15 C16 -0.1(3)
C14 C15 C16 C18 1.0(3)
C14 C15 C16 C17 -179.8(2)
C15 C16 C18 C19 -0.8(3)
C17 C16 C18 C19 179.9(2)
C14 C13 C19 C18 1.2(3)
S1 C13 C19 C18 179.86(16)
C16 C18 C19 C13 -0.2(3)
C2 C1 N1 S1 163.97(14)
C1 N1 S1 O1 -47.70(17)
C1 N1 S1 O2 -176.59(15)
C1 N1 S1 C13 68.89(16)
C19 C13 S1 O1 6.05(19)
C14 C13 S1 O1 -175.27(15)
C19 C13 S1 O2 136.65(17)
C14 C13 S1 O2 -44.67(18)
C19 C13 S1 N1 -110.26(17)
C14 C13 S1 N1 68.42(17)
